data_7001789
loop_
_publ_author_name
'Shi, Shu-Yun'
'Wang, Yan'
'Cui, Xiao-Bing'
'Wang, Guo-Wu'
'Yang, Guang-Di'
'Xu, Ji-Qing'

_publ_section_title
;
 Synthesis and characterization of a novel POM compound containing two
 different layers stacked alternately
;
_journal_issue 31
_journal_name_full 'Dalton Transactions'
_journal_page_first 6099
_journal_paper_doi 10.1039/b906066a
_journal_year 2009
_chemical_formula_sum 'C5 H41 Mo24 N5 O88.5 Sb4 Si2'
_chemical_formula_weight 4433.17
_chemical_name_systematic
;
?
;
_space_group_IT_number 5
_symmetry_cell_setting monoclinic
_symmetry_space_group_name_Hall 'C 2y'
_symmetry_space_group_name_H-M 'C 1 2 1'
_atom_sites_solution_hydrogens geom
_atom_sites_solution_primary direct
_atom_sites_solution_secondary difmap
_audit_creation_method SHELXL-97
_cell_angle_alpha 90.00
_cell_angle_beta 104.37(3)
_cell_angle_gamma 90.00
_cell_formula_units_Z 4
_cell_length_a 20.544(4)
_cell_length_b 20.438(4)
_cell_length_c 20.551(4)
_cell_measurement_temperature 293(2)
_cell_volume 8359(3)
_computing_structure_refinement 'SHELXL-97 (Sheldrick, 1997)'
_computing_structure_solution 'SHELXS-97 (Sheldrick, 1990)'
_diffrn_ambient_temperature 293(2)
_diffrn_measured_fraction_theta_full 0.995
_diffrn_measured_fraction_theta_max 0.995
_diffrn_radiation_monochromator graphite
_diffrn_radiation_source 'fine-focus sealed tube'
_diffrn_radiation_type MoK\a
_diffrn_radiation_wavelength 0.71073
_diffrn_reflns_av_R_equivalents 0.0362
_diffrn_reflns_av_sigmaI/netI 0.0553
_diffrn_reflns_limit_h_max 25
_diffrn_reflns_limit_h_min -25
_diffrn_reflns_limit_k_max 25
_diffrn_reflns_limit_k_min -25
_diffrn_reflns_limit_l_max 25
_diffrn_reflns_limit_l_min -25
_diffrn_reflns_number 33768
_diffrn_reflns_theta_full 26.05
_diffrn_reflns_theta_max 26.05
_diffrn_reflns_theta_min 2.24
_exptl_absorpt_coefficient_mu 4.889
_exptl_absorpt_correction_T_max 0.2728
_exptl_absorpt_correction_T_min 0.1360
_exptl_absorpt_correction_type multi-scan
_exptl_crystal_density_diffrn 3.523
_exptl_crystal_density_method 'not measured'
_exptl_crystal_F_000 8216
_exptl_crystal_size_max 0.68
_exptl_crystal_size_mid 0.36
_exptl_crystal_size_min 0.36
_refine_diff_density_max 2.326
_refine_diff_density_min -4.429
_refine_diff_density_rms 0.330
_refine_ls_abs_structure_details 'Flack H D (1983), Acta Cryst. A39, 876-881'
_refine_ls_abs_structure_Flack 0.52(5)
_refine_ls_extinction_method none
_refine_ls_goodness_of_fit_ref 1.092
_refine_ls_hydrogen_treatment constr
_refine_ls_matrix_type full
_refine_ls_number_parameters 1090
_refine_ls_number_reflns 16355
_refine_ls_number_restraints 196
_refine_ls_restrained_S_all 1.090
_refine_ls_R_factor_all 0.0672
_refine_ls_R_factor_gt 0.0539
_refine_ls_shift/su_max 0.016
_refine_ls_shift/su_mean 0.003
_refine_ls_structure_factor_coef Fsqd
_refine_ls_weighting_details 'calc w=1/[\s^2^(Fo^2^)+(0.1000P)^2^+0.0000P] where P=(Fo^2^+2Fc^2^)/3'
_refine_ls_weighting_scheme calc
_refine_ls_wR_factor_gt 0.1675
_refine_ls_wR_factor_ref 0.1775
_reflns_number_gt 12658
_reflns_number_total 16355
_reflns_threshold_expression >2sigma(I)
_cod_data_source_file b906066a.txt
_cod_data_source_block k
_cod_original_sg_symbol_H-M C2
_cod_original_formula_sum 'C5 H41 Mo24 N5 O88.50 Sb4 Si2'
_cod_database_code 7001789

loop_
_symmetry_equiv_pos_as_xyz
'x, y, z'
'-x, y, -z'
'x+1/2, y+1/2, z'
'-x+1/2, y+1/2, -z'

loop_
_atom_site_label
_atom_site_type_symbol
_atom_site_fract_x
_atom_site_fract_y
_atom_site_fract_z
_atom_site_U_iso_or_equiv
_atom_site_adp_type
_atom_site_occupancy
_atom_site_symmetry_multiplicity
_atom_site_calc_flag
_atom_site_refinement_flags
_atom_site_disorder_assembly
_atom_site_disorder_group
Mo1 Mo -0.54208(8) 0.60010(9) -0.13141(8) 0.0152(4) Uani 1 1 d . . .
Mo2 Mo -0.65869(7) 0.48711(12) -0.12563(7) 0.0201(4) Uani 1 1 d . . .
Mo3 Mo -0.40938(7) 0.47906(12) -0.13050(7) 0.0188(4) Uani 1 1 d . . .
Mo4 Mo -0.62908(8) 0.60030(9) -0.00363(8) 0.0157(4) Uani 1 1 d . . .
Mo5 Mo -0.52858(8) 0.36583(9) -0.13203(8) 0.0155(4) Uani 1 1 d . . .
Mo6 Mo -0.37458(8) 0.36617(9) -0.00965(8) 0.0148(4) Uani 1 1 d . . .
Mo7 Mo -0.91585(7) 0.47656(11) -0.13174(6) 0.0155(4) Uani 1 1 d . . .
Mo8 Mo -1.03654(9) 0.60819(10) -0.12763(8) 0.0186(4) Uani 1 1 d . . .
Mo9 Mo -0.88539(9) 0.35487(9) -0.00743(8) 0.0153(4) Uani 1 1 d . . .
Mo10 Mo -1.02861(9) 0.35768(11) -0.12854(8) 0.0212(4) Uani 1 1 d . . .
Mo11 Mo -1.15047(7) 0.48963(10) -0.13186(6) 0.0145(4) Uani 1 1 d . . .
Mo12 Mo -1.11861(8) 0.61180(9) -0.00548(8) 0.0142(4) Uani 1 1 d . . .
Mo13 Mo -0.90431(8) 0.20943(11) -0.62808(8) 0.0256(4) Uani 1 1 d . . .
Mo14 Mo -0.72219(8) 0.33723(11) -0.36912(8) 0.0228(4) Uani 1 1 d . . .
Mo15 Mo -0.77800(8) 0.33683(11) -0.62914(8) 0.0234(4) Uani 1 1 d . . .
Mo16 Mo -0.86998(9) 0.33824(10) -0.48975(8) 0.0240(4) Uani 1 1 d . . .
Mo17 Mo -0.62438(8) 0.09364(10) -0.49314(8) 0.0243(4) Uani 1 1 d . . .
Mo18 Mo -0.87318(9) 0.09204(11) -0.50513(8) 0.0267(5) Uani 1 1 d . . .
Mo19 Mo -0.63020(9) 0.33936(10) -0.50838(8) 0.0231(4) Uani 1 1 d . . .
Mo20 Mo -0.59430(8) 0.21065(11) -0.36998(8) 0.0239(4) Uani 1 1 d . . .
Mo21 Mo -0.66201(9) 0.22229(11) -0.63018(8) 0.0219(4) Uani 1 1 d . . .
Mo22 Mo -0.83703(9) 0.22131(11) -0.36848(8) 0.0219(4) Uani 1 1 d . . .
Mo23 Mo -0.78947(9) 0.09541(10) -0.62853(8) 0.0241(5) Uani 1 1 d . . .
Mo24 Mo -0.70807(9) 0.09569(10) -0.36966(8) 0.0234(4) Uani 1 1 d . . .
Sb1 Sb -0.5000 0.26797(9) 0.0000 0.0150(4) Uani 1 2 d S . .
Sb2 Sb -0.78587(4) 0.48262(8) -0.00047(4) 0.0138(2) Uani 1 1 d . . .
Sb3 Sb -0.53465(13) 0.21693(16) -0.50008(13) 0.0315(6) Uani 0.50 1 d P . .
Sb4 Sb -0.96336(13) 0.21570(16) -0.49839(14) 0.0332(6) Uani 0.50 1 d P . .
Sb5 Sb -0.75098(12) 0.43141(16) -0.49943(12) 0.0303(7) Uani 0.50 1 d P . .
Sb6 Sb -0.75182(12) 0.50179(16) -0.50123(12) 0.0330(7) Uani 0.50 1 d P . .
Sb7 Sb -0.5000 0.69765(9) 0.0000 0.0144(4) Uani 1 2 d S . .
Si1 Si -0.5000 0.4810(5) 0.0000 0.0155(15) Uani 1 2 d S . .
Si2 Si -1.0000 0.4816(5) 0.0000 0.0167(15) Uani 1 2 d S . .
Si3 Si -0.74890(19) 0.2145(4) -0.49906(18) 0.0109(13) Uani 1 1 d . . .
O1 O -0.4867(7) 0.5403(7) -0.1539(6) 0.030(4) Uani 1 1 d . . .
O2 O -0.4669(6) 0.4393(7) -0.0499(6) 0.020(3) Uani 1 1 d U . .
O3 O -0.3687(6) 0.4896(10) -0.1886(6) 0.039(4) Uani 1 1 d . . .
O4 O -0.7268(7) 0.4669(9) -0.1808(6) 0.041(4) Uani 1 1 d . . .
O5 O -0.5386(7) 0.6603(9) -0.1866(7) 0.037(4) Uani 1 1 d U . .
O6 O -0.3174(7) 0.3046(7) 0.0052(6) 0.028(4) Uani 1 1 d . . .
O7 O -0.6805(7) 0.6566(8) 0.0129(6) 0.028(3) Uani 1 1 d . . .
O8 O -0.6899(6) 0.5605(8) -0.0782(6) 0.028(3) Uani 1 1 d . . .
O9 O -0.4631(6) 0.6342(6) -0.0560(6) 0.014(3) Uani 1 1 d U . .
O10 O -0.3700(5) 0.5393(7) -0.0634(5) 0.020(3) Uani 1 1 d U . .
O11 O -0.6207(7) 0.5556(9) -0.1710(6) 0.039(4) Uani 1 1 d . . .
O12 O -0.3505(6) 0.4093(8) -0.0838(5) 0.027(3) Uani 1 1 d . . .
O13 O -0.6615(6) 0.4289(7) -0.0516(5) 0.020(3) Uani 1 1 d . . .
O14 O -0.5589(7) 0.3014(8) -0.1875(8) 0.034(4) Uani 1 1 d . . .
O15 O -0.5851(6) 0.6491(7) -0.0670(6) 0.027(3) Uani 1 1 d . . .
O16 O -0.5928(6) 0.4278(7) -0.1482(5) 0.020(3) Uani 1 1 d U . .
O17 O -0.4535(6) 0.3088(7) -0.0732(6) 0.026(3) Uani 1 1 d . . .
O18 O -0.5563(5) 0.5291(6) -0.0449(5) 0.011(2) Uani 1 1 d U . .
O19 O -0.5654(6) 0.3318(7) -0.0532(6) 0.016(3) Uani 1 1 d . . .
O20 O -0.4709(6) 0.4068(8) -0.1743(5) 0.023(3) Uani 1 1 d . . .
O21 O -1.0335(7) 0.6638(9) -0.1838(7) 0.039(4) Uani 1 1 d . . .
O22 O -1.1750(6) 0.6647(8) 0.0126(6) 0.030(3) Uani 1 1 d U . .
O23 O -1.2242(5) 0.4699(8) -0.1838(5) 0.027(3) Uani 1 1 d U . .
O24 O -1.0579(7) 0.2973(7) -0.1870(7) 0.026(3) Uani 1 1 d . . .
O25 O -0.8721(5) 0.4889(9) -0.1889(5) 0.032(3) Uani 1 1 d U . .
O26 O -0.9579(6) 0.6319(6) -0.0592(5) 0.015(3) Uani 1 1 d U . .
O27 O -1.0555(5) 0.5305(6) -0.0454(5) 0.015(3) Uani 1 1 d U . .
O28 O -0.8213(6) 0.2997(7) 0.0093(5) 0.018(3) Uani 1 1 d U . .
O29 O -0.8114(6) 0.5492(8) 0.0700(7) 0.033(4) Uani 1 1 d . . .
O30 O -0.8653(6) 0.5354(7) -0.0579(6) 0.020(3) Uani 1 1 d . . .
O31 O -0.9459(7) 0.3116(6) -0.0800(6) 0.025(3) Uani 1 1 d . . .
O32 O -0.9658(5) 0.4394(7) -0.0479(6) 0.017(3) Uani 1 1 d . . .
O33 O -1.1155(7) 0.5580(7) -0.1732(6) 0.036(4) Uani 1 1 d . . .
O34 O -1.0956(6) 0.6510(7) -0.0793(6) 0.026(3) Uani 1 1 d . . .
O35 O -0.8462(6) 0.4174(8) -0.0713(6) 0.024(3) Uani 1 1 d U . .
O36 O -0.8375(6) 0.4338(7) 0.0512(5) 0.018(3) Uani 1 1 d U . .
O37 O -0.9832(6) 0.5381(7) -0.1493(6) 0.023(3) Uani 1 1 d U . .
O38 O -0.9708(7) 0.4088(8) -0.1723(6) 0.028(3) Uani 1 1 d U . .
O39 O -1.0926(6) 0.4281(7) -0.1486(5) 0.024(3) Uani 1 1 d U . .
O40 O -0.9278(5) 0.3374(6) 0.0573(5) 0.012(3) Uani 1 1 d U . .
O41 O -0.6892(7) 0.3884(7) -0.3086(6) 0.031(3) Uani 1 1 d U . .
O42 O -0.8978(7) 0.2899(8) -0.4242(6) 0.034(4) Uani 1 1 d . . .
O43 O -0.6980(6) 0.3843(8) -0.5733(6) 0.029(4) Uani 1 1 d . . .
O44 O -0.7929(8) 0.5702(7) -0.4477(7) 0.038(4) Uani 1 1 d . . .
O45 O -0.9290(8) 0.3934(8) -0.5061(7) 0.049(5) Uani 1 1 d . . .
O46 O -0.9245(7) 0.0326(7) -0.4887(7) 0.036(4) Uani 1 1 d U . .
O47 O -0.8763(6) 0.2002(7) -0.3062(5) 0.028(3) Uani 1 1 d . . .
O48 O -0.7916(7) 0.0364(8) -0.6875(7) 0.038(4) Uani 1 1 d . . .
O49 O -0.6201(6) 0.2017(7) -0.6904(6) 0.034(4) Uani 1 1 d . . .
O50 O -0.5741(7) 0.0357(7) -0.5104(7) 0.036(4) Uani 1 1 d . . .
O51 O -0.5209(6) 0.2245(9) -0.3129(7) 0.036(4) Uani 1 1 d . . .
O52 O -0.9800(7) 0.2237(9) -0.6842(6) 0.035(4) Uani 1 1 d . . .
O53 O -0.6133(7) 0.1612(8) -0.5513(6) 0.032(4) Uani 1 1 d U . .
O54 O -0.8032(6) 0.3836(8) -0.4241(6) 0.031(4) Uani 1 1 d U . .
O55 O -0.7058(7) 0.0359(7) -0.3120(6) 0.029(3) Uani 1 1 d . . .
O56 O -0.8120(7) 0.3897(7) -0.6866(6) 0.031(3) Uani 1 1 d . . .
O57 O -0.5668(7) 0.3962(8) -0.4906(7) 0.037(4) Uani 1 1 d . . .
O58 O -0.8106(7) 0.1716(8) -0.5485(6) 0.032(4) Uani 1 1 d . . .
O59 O -0.7143(8) 0.5718(9) -0.5573(8) 0.043(5) Uani 1 1 d . . .
O60 O -0.6022(7) 0.2902(8) -0.5735(6) 0.028(3) Uani 1 1 d U . .
O61 O -0.6591(7) 0.5428(8) -0.4287(6) 0.033(3) Uani 1 1 d U . .
O62 O -0.6892(6) 0.1708(8) -0.4498(6) 0.023(3) Uani 1 1 d U . .
O63 O -0.7829(6) 0.2644(7) -0.4517(6) 0.021(3) Uani 1 1 d U . .
O64 O -0.9117(6) 0.2744(7) -0.5545(6) 0.026(3) Uani 1 1 d U . .
O65 O -0.5627(6) 0.1436(7) -0.4287(5) 0.021(3) Uiso 1 1 d . . .
O66 O -0.8714(5) 0.1376(7) -0.6702(5) 0.020(3) Uani 1 1 d . . .
O67 O -0.7655(7) 0.1608(8) -0.3494(5) 0.030(4) Uani 1 1 d . . .
O68 O -0.5873(6) 0.2733(7) -0.4404(6) 0.025(3) Uani 1 1 d . . .
O69 O -0.6260(5) 0.1386(6) -0.3281(5) 0.016(3) Uiso 1 1 d . . .
O70 O -0.7160(6) 0.2650(7) -0.5463(5) 0.018(3) Uani 1 1 d U . .
O71 O -0.7191(6) 0.2926(8) -0.6740(6) 0.027(3) Uani 1 1 d U . .
O72 O -0.7807(7) 0.2896(7) -0.3245(6) 0.027(3) Uani 1 1 d . . .
O73 O -0.8427(6) 0.5434(7) -0.5727(6) 0.025(3) Uani 1 1 d U . .
O74 O -0.8849(7) 0.1623(9) -0.4455(6) 0.032(4) Uani 1 1 d . . .
O75 O -0.8466(6) 0.2708(8) -0.6506(6) 0.029(3) Uani 1 1 d . . .
O76 O -0.7311(6) 0.1618(7) -0.6499(5) 0.020(3) Uani 1 1 d . . .
O77 O -0.6532(6) 0.2715(8) -0.3469(6) 0.029(3) Uani 1 1 d . . .
O78 O -0.8186(7) 0.3652(8) -0.5534(6) 0.033(4) Uani 1 1 d . . .
O79 O -0.6823(8) 0.3638(8) -0.4435(7) 0.041(4) Uani 1 1 d . . .
O80 O -0.9378(6) 0.1432(7) -0.5692(5) 0.022(3) Uani 1 1 d U . .
N1 N -0.4683(9) 0.4642(9) -0.3826(9) 0.072(6) Uiso 1 1 d D . .
H1C H -0.4273 0.4560 -0.3876 0.107 Uiso 1 1 calc R . .
H1D H -0.4692 0.5039 -0.3651 0.107 Uiso 1 1 calc R . .
H1E H -0.4978 0.4623 -0.4225 0.107 Uiso 1 1 calc R . .
N2 N -0.5644(7) 0.4809(9) -0.2833(6) 0.041(4) Uiso 1 1 d D . .
H2C H -0.6079 0.4824 -0.2839 0.062 Uiso 1 1 calc R . .
H2D H -0.5520 0.5189 -0.2976 0.062 Uiso 1 1 calc R . .
H2E H -0.5404 0.4735 -0.2415 0.062 Uiso 1 1 calc R . .
N3 N -0.9709(9) 0.4671(10) -0.3815(9) 0.079(7) Uiso 1 1 d D . .
H3C H -0.9301 0.4594 -0.3875 0.118 Uiso 1 1 calc R . .
H3D H -0.9711 0.5057 -0.3616 0.118 Uiso 1 1 calc R . .
H3E H -1.0007 0.4674 -0.4211 0.118 Uiso 1 1 calc R . .
N4 N -1.0638(8) 0.4816(10) -0.2849(7) 0.053(4) Uiso 1 1 d D . .
H4C H -1.1072 0.4846 -0.2855 0.079 Uiso 1 1 calc R . .
H4D H -1.0503 0.5187 -0.3000 0.079 Uiso 1 1 calc R . .
H4E H -1.0400 0.4745 -0.2430 0.079 Uiso 1 1 calc R . .
N5 N -1.3018(11) 0.3398(12) -0.2085(11) 0.018(5) Uiso 0.50 1 d PD . .
N6 N -1.198(4) 0.188(3) -0.185(4) 0.19(3) Uiso 0.50 1 d PD . .
C1 C -0.4860(8) 0.4152(9) -0.3375(9) 0.043(5) Uiso 1 1 d D . .
H1A H -0.4840 0.3719 -0.3561 0.052 Uiso 1 1 calc R . .
H1B H -0.4536 0.4170 -0.2942 0.052 Uiso 1 1 calc R . .
C2 C -0.5524(7) 0.4267(8) -0.3286(7) 0.030(4) Uiso 1 1 d D . .
H2A H -0.5673 0.3863 -0.3122 0.036 Uiso 1 1 calc R . .
H2B H -0.5817 0.4346 -0.3728 0.036 Uiso 1 1 calc R . .
C3 C -0.9883(9) 0.4155(10) -0.3390(10) 0.052(5) Uiso 1 1 d D . .
H3A H -0.9875 0.3734 -0.3604 0.062 Uiso 1 1 calc R . .
H3B H -0.9553 0.4147 -0.2961 0.062 Uiso 1 1 calc R . .
C4 C -1.0537(8) 0.4266(9) -0.3282(9) 0.043(5) Uiso 1 1 d D . .
H4A H -1.0672 0.3868 -0.3095 0.051 Uiso 1 1 calc R . .
H4B H -1.0845 0.4328 -0.3719 0.051 Uiso 1 1 calc R . .
C5 C -1.2380(16) 0.3140(17) -0.173(2) 0.066(13) Uiso 0.50 1 d PD . .
H5A H -1.2049 0.3310 -0.1951 0.079 Uiso 0.50 1 calc PR . .
H5B H -1.2278 0.3329 -0.1284 0.079 Uiso 0.50 1 calc PR . .
C6 C -1.2265(19) 0.2452(16) -0.1650(19) 0.037(8) Uiso 0.50 1 d PD . .
O1W O -0.5893(8) 0.2554(9) -0.8201(8) 0.070(5) Uiso 1 1 d . . .
O2W O -0.6623(8) 0.4662(9) -0.6811(8) 0.072(5) Uiso 1 1 d . . .
O3W O -0.9225(10) 0.2422(9) -0.1970(9) 0.083(6) Uiso 1 1 d . . .
O4W O -0.7709(8) 0.1255(9) -0.1654(8) 0.074(5) Uiso 1 1 d . . .
O5W O -0.7926(12) 0.6131(13) -0.2083(12) 0.038(6) Uiso 0.50 1 d P . .
O6W O -0.9701(13) 0.0829(15) -0.3042(13) 0.051(7) Uiso 0.50 1 d P . .
O7W O -0.8421(11) 0.4728(15) -0.3216(11) 0.134(9) Uiso 1 1 d . . .
O8W O -0.6854(11) 0.2278(9) -0.2054(10) 0.084(7) Uiso 1 1 d . . .
O9W O -0.7935(11) 0.2492(12) -0.1186(11) 0.031(5) Uiso 0.50 1 d P . .
O10W O -0.9730(14) 0.5813(16) -0.3016(14) 0.169(12) Uiso 1 1 d . . .

loop_
_atom_site_aniso_label
_atom_site_aniso_U_11
_atom_site_aniso_U_22
_atom_site_aniso_U_33
_atom_site_aniso_U_23
_atom_site_aniso_U_13
_atom_site_aniso_U_12
Mo1 0.0199(8) 0.0131(10) 0.0128(7) 0.0047(7) 0.0043(6) 0.0029(8)
Mo2 0.0165(7) 0.0238(9) 0.0201(7) 0.0065(9) 0.0047(5) 0.0019(9)
Mo3 0.0175(7) 0.0229(10) 0.0173(7) -0.0037(9) 0.0071(5) -0.0009(10)
Mo4 0.0138(8) 0.0129(9) 0.0217(8) 0.0036(7) 0.0072(6) 0.0019(7)
Mo5 0.0192(9) 0.0127(9) 0.0149(8) -0.0028(7) 0.0048(6) -0.0002(7)
Mo6 0.0109(7) 0.0104(9) 0.0245(8) -0.0001(7) 0.0071(6) 0.0001(6)
Mo7 0.0168(7) 0.0193(10) 0.0118(6) -0.0011(8) 0.0063(5) -0.0023(8)
Mo8 0.0223(9) 0.0150(10) 0.0172(8) 0.0039(7) 0.0026(7) -0.0020(8)
Mo9 0.0167(8) 0.0105(9) 0.0221(8) 0.0001(7) 0.0110(6) 0.0017(7)
Mo10 0.0303(11) 0.0155(10) 0.0196(8) -0.0027(8) 0.0095(8) -0.0010(9)
Mo11 0.0121(6) 0.0192(10) 0.0121(6) 0.0044(7) 0.0030(5) -0.0008(8)
Mo12 0.0126(8) 0.0097(8) 0.0210(8) -0.0009(7) 0.0050(6) 0.0007(6)
Mo13 0.0231(8) 0.0247(11) 0.0246(8) 0.0050(8) -0.0023(6) -0.0021(9)
Mo14 0.0204(9) 0.0262(11) 0.0220(8) -0.0060(8) 0.0056(7) -0.0021(9)
Mo15 0.0197(9) 0.0279(11) 0.0224(8) 0.0060(8) 0.0051(7) 0.0046(9)
Mo16 0.0235(9) 0.0268(11) 0.0202(8) -0.0036(8) 0.0027(7) 0.0099(8)
Mo17 0.0221(9) 0.0275(11) 0.0219(8) -0.0005(8) 0.0028(7) 0.0114(8)
Mo18 0.0275(10) 0.0292(11) 0.0212(8) 0.0001(8) 0.0020(7) -0.0116(8)
Mo19 0.0252(9) 0.0249(10) 0.0174(8) 0.0037(8) 0.0022(7) -0.0081(8)
Mo20 0.0203(8) 0.0263(11) 0.0207(8) -0.0032(8) -0.0031(6) 0.0010(9)
Mo21 0.0238(9) 0.0228(11) 0.0202(8) -0.0010(9) 0.0074(7) -0.0030(9)
Mo22 0.0225(9) 0.0253(11) 0.0197(8) -0.0009(9) 0.0088(7) 0.0000(9)
Mo23 0.0259(9) 0.0261(11) 0.0211(8) -0.0039(8) 0.0073(7) -0.0042(9)
Mo24 0.0193(9) 0.0270(11) 0.0240(9) 0.0054(8) 0.0053(7) 0.0018(8)
Sb1 0.0170(9) 0.0085(9) 0.0193(9) 0.000 0.0042(7) 0.000
Sb2 0.0109(4) 0.0134(4) 0.0181(4) 0.0013(6) 0.0056(3) 0.0014(6)
Sb3 0.0280(13) 0.0361(14) 0.0310(13) 0.0037(13) 0.0084(11) 0.0001(13)
Sb4 0.0216(13) 0.0435(15) 0.0367(14) 0.0000(14) 0.0113(11) -0.0032(13)
Sb5 0.0260(15) 0.0278(17) 0.0380(16) -0.0024(11) 0.0097(12) 0.0006(10)
Sb6 0.0350(17) 0.0281(17) 0.0364(16) 0.0021(10) 0.0102(13) 0.0011(10)
Sb7 0.0173(9) 0.0084(9) 0.0190(9) 0.000 0.0076(7) 0.000
Si1 0.017(3) 0.013(4) 0.015(3) 0.000 0.001(3) 0.000
Si2 0.024(4) 0.010(4) 0.016(3) 0.000 0.004(3) 0.000
Si3 0.010(3) 0.014(3) 0.011(3) 0.0020(18) 0.005(2) 0.0054(17)
O1 0.031(8) 0.027(8) 0.035(7) 0.018(7) 0.010(6) 0.018(7)
O2 0.021(5) 0.015(5) 0.021(5) 0.009(4) -0.001(4) 0.000(4)
O3 0.026(6) 0.062(10) 0.034(6) 0.012(9) 0.017(5) 0.000(8)
O4 0.053(9) 0.035(10) 0.039(7) 0.001(7) 0.021(6) -0.012(7)
O5 0.040(7) 0.036(8) 0.035(6) 0.007(6) 0.010(6) -0.001(6)
O6 0.028(7) 0.026(8) 0.030(7) 0.020(6) 0.008(6) 0.003(6)
O7 0.028(7) 0.031(8) 0.026(7) -0.005(6) 0.007(5) -0.001(6)
O8 0.023(6) 0.034(8) 0.026(6) 0.004(6) 0.003(5) -0.001(5)
O9 0.015(3) 0.014(3) 0.015(3) -0.0004(10) 0.0035(12) 0.0000(10)
O10 0.014(5) 0.029(6) 0.011(5) -0.006(4) -0.007(4) -0.002(4)
O11 0.022(7) 0.055(10) 0.034(7) 0.001(7) -0.007(5) 0.008(6)
O12 0.022(6) 0.047(9) 0.018(6) 0.000(6) 0.018(5) 0.000(6)
O13 0.023(6) 0.026(7) 0.008(5) 0.003(5) -0.003(4) 0.005(6)
O14 0.022(7) 0.024(8) 0.065(9) -0.003(7) 0.025(6) 0.000(6)
O15 0.027(7) 0.028(8) 0.032(7) -0.020(6) 0.018(5) -0.010(6)
O16 0.030(6) 0.021(6) 0.008(5) 0.010(5) 0.005(4) 0.009(5)
O17 0.028(7) 0.018(7) 0.038(7) -0.003(6) 0.021(6) 0.001(6)
O18 0.011(3) 0.011(3) 0.011(3) -0.0004(10) 0.0029(11) 0.0002(10)
O19 0.020(6) 0.013(7) 0.021(6) -0.002(5) 0.015(5) 0.000(5)
O20 0.014(5) 0.044(8) 0.015(5) -0.008(5) 0.012(4) -0.001(5)
O21 0.039(8) 0.036(9) 0.038(8) -0.004(7) 0.005(6) -0.005(7)
O22 0.017(5) 0.042(7) 0.036(6) -0.007(6) 0.017(5) 0.008(6)
O23 0.022(5) 0.028(7) 0.032(5) 0.008(5) 0.009(4) -0.002(5)
O24 0.033(7) 0.013(6) 0.034(7) -0.017(5) 0.008(6) 0.003(5)
O25 0.032(6) 0.043(7) 0.029(5) -0.002(6) 0.022(5) -0.012(6)
O26 0.015(3) 0.015(3) 0.015(3) -0.0004(10) 0.0033(12) 0.0001(10)
O27 0.015(5) 0.011(5) 0.016(5) 0.003(4) -0.001(4) 0.001(4)
O28 0.018(3) 0.019(3) 0.018(3) 0.0003(10) 0.0047(12) 0.0004(10)
O29 0.026(7) 0.033(8) 0.049(8) -0.003(6) 0.025(6) -0.005(6)
O30 0.020(6) 0.020(7) 0.023(6) -0.007(5) 0.011(5) 0.004(5)
O31 0.055(9) 0.004(6) 0.025(6) 0.001(5) 0.026(6) 0.006(6)
O32 0.008(5) 0.022(7) 0.021(5) 0.000(5) 0.001(4) 0.005(4)
O33 0.056(9) 0.023(7) 0.033(7) 0.009(6) 0.019(6) 0.009(7)
O34 0.039(7) 0.012(6) 0.029(6) -0.002(5) 0.016(5) -0.006(5)
O35 0.015(5) 0.028(6) 0.034(6) 0.000(5) 0.017(4) -0.006(5)
O36 0.022(5) 0.023(6) 0.009(4) 0.009(4) 0.006(4) 0.005(5)
O37 0.016(5) 0.029(7) 0.027(6) 0.000(6) 0.015(5) -0.010(5)
O38 0.028(3) 0.028(3) 0.028(3) 0.0002(10) 0.0070(13) -0.0003(10)
O39 0.033(6) 0.024(6) 0.021(5) 0.000(5) 0.020(5) -0.007(5)
O40 0.012(3) 0.012(3) 0.012(3) -0.0005(10) 0.0026(12) 0.0000(10)
O41 0.037(7) 0.024(6) 0.026(6) -0.011(5) -0.002(5) 0.002(5)
O42 0.033(7) 0.025(8) 0.042(7) 0.016(6) 0.007(6) 0.000(6)
O43 0.027(7) 0.030(9) 0.027(7) 0.018(6) 0.000(6) 0.005(6)
O44 0.051(9) 0.017(7) 0.041(8) 0.014(6) 0.002(6) 0.015(6)
O45 0.053(10) 0.043(10) 0.047(8) -0.028(7) 0.005(7) 0.015(8)
O46 0.048(7) 0.013(6) 0.044(7) 0.007(5) 0.004(5) -0.007(6)
O47 0.039(7) 0.033(8) 0.009(5) 0.000(5) -0.001(5) 0.004(6)
O48 0.051(9) 0.032(9) 0.036(7) -0.024(7) 0.018(7) -0.010(7)
O49 0.037(7) 0.033(8) 0.037(7) -0.005(7) 0.019(6) -0.015(7)
O50 0.030(7) 0.018(7) 0.058(9) 0.013(7) 0.007(7) 0.002(6)
O51 0.014(7) 0.049(10) 0.037(8) -0.007(7) -0.009(6) -0.002(6)
O52 0.021(7) 0.047(10) 0.028(7) 0.006(7) -0.014(6) -0.018(6)
O53 0.032(4) 0.032(4) 0.032(4) 0.0003(10) 0.0082(13) 0.0002(10)
O54 0.020(6) 0.029(7) 0.034(6) 0.006(5) -0.011(5) -0.002(5)
O55 0.034(7) 0.023(7) 0.026(6) 0.011(6) 0.002(5) 0.002(6)
O56 0.047(9) 0.020(7) 0.026(7) 0.004(6) 0.011(6) -0.003(6)
O57 0.030(7) 0.032(8) 0.050(8) -0.002(7) 0.014(6) -0.011(6)
O58 0.030(7) 0.038(8) 0.025(6) -0.001(6) 0.004(5) 0.007(6)
O59 0.036(8) 0.041(9) 0.053(9) 0.000(7) 0.011(6) -0.012(6)
O60 0.027(6) 0.022(6) 0.034(6) 0.000(5) 0.004(5) -0.004(5)
O61 0.036(6) 0.028(6) 0.030(6) 0.016(5) 0.002(5) 0.019(5)
O62 0.016(5) 0.031(6) 0.020(5) -0.002(5) 0.003(4) -0.001(4)
O63 0.026(6) 0.016(6) 0.022(5) 0.001(5) 0.011(4) -0.001(5)
O64 0.024(6) 0.022(6) 0.041(6) 0.002(5) 0.022(5) -0.011(5)
O66 0.015(6) 0.025(7) 0.023(6) 0.005(5) 0.011(5) 0.005(5)
O67 0.042(8) 0.031(8) 0.013(6) -0.006(6) -0.001(5) 0.010(7)
O68 0.026(7) 0.021(7) 0.026(6) -0.007(6) 0.006(5) -0.002(6)
O70 0.018(3) 0.017(3) 0.018(3) 0.0001(10) 0.0040(12) -0.0002(10)
O71 0.027(3) 0.027(4) 0.027(3) -0.0001(10) 0.0068(13) 0.0004(10)
O72 0.040(7) 0.013(6) 0.025(6) -0.001(5) 0.003(5) -0.002(5)
O73 0.017(5) 0.020(6) 0.031(6) -0.013(5) -0.005(4) -0.009(5)
O74 0.032(7) 0.034(9) 0.027(7) 0.003(6) -0.001(6) -0.004(6)
O75 0.010(6) 0.034(8) 0.037(7) 0.002(7) -0.006(5) -0.006(6)
O76 0.018(6) 0.021(7) 0.017(6) 0.010(6) -0.003(5) 0.004(6)
O77 0.028(7) 0.031(8) 0.024(6) -0.006(6) -0.005(5) -0.007(6)
O78 0.033(7) 0.031(8) 0.031(7) -0.010(6) 0.002(5) -0.019(6)
O79 0.051(9) 0.021(8) 0.055(9) -0.009(6) 0.020(7) -0.008(7)
O80 0.022(5) 0.030(6) 0.010(4) -0.002(4) -0.006(4) -0.007(5)

loop_
_atom_type_symbol
_atom_type_description
_atom_type_scat_dispersion_real
_atom_type_scat_dispersion_imag
_atom_type_scat_source
C C 0.0033 0.0016 'International Tables Vol C Tables 4.2.6.8 and 6.1.1.4'
H H 0.0000 0.0000 'International Tables Vol C Tables 4.2.6.8 and 6.1.1.4'
Mo Mo -1.6832 0.6857 'International Tables Vol C Tables 4.2.6.8 and 6.1.1.4'
N N 0.0061 0.0033 'International Tables Vol C Tables 4.2.6.8 and 6.1.1.4'
O O 0.0106 0.0060 'International Tables Vol C Tables 4.2.6.8 and 6.1.1.4'
Sb Sb -0.5866 1.5461 'International Tables Vol C Tables 4.2.6.8 and 6.1.1.4'
Si Si 0.0817 0.0704 'International Tables Vol C Tables 4.2.6.8 and 6.1.1.4'

loop_
_geom_angle_atom_site_label_1
_geom_angle_atom_site_label_2
_geom_angle_atom_site_label_3
_geom_angle
_geom_angle_site_symmetry_1
_geom_angle_site_symmetry_3
_geom_angle_publ_flag
O5 Mo1 O1 100.8(7) . . ?
O5 Mo1 O11 103.9(7) . . ?
O1 Mo1 O11 95.3(7) . . ?
O5 Mo1 O15 100.1(7) . . ?
O1 Mo1 O15 154.8(6) . . ?
O11 Mo1 O15 93.1(6) . . ?
O5 Mo1 O9 95.8(6) . . ?
O1 Mo1 O9 89.6(6) . . ?
O11 Mo1 O9 158.4(5) . . ?
O15 Mo1 O9 74.5(5) . . ?
O5 Mo1 O18 170.1(6) . . ?
O1 Mo1 O18 88.9(5) . . ?
O11 Mo1 O18 76.9(5) . . ?
O15 Mo1 O18 70.0(5) . . ?
O9 Mo1 O18 82.2(4) . . ?
O4 Mo2 O13 101.8(6) . . ?
O4 Mo2 O11 103.1(6) . . ?
O13 Mo2 O11 155.1(5) . . ?
O4 Mo2 O16 101.8(7) . . ?
O13 Mo2 O16 87.8(5) . . ?
O11 Mo2 O16 87.1(6) . . ?
O4 Mo2 O8 102.0(7) . . ?
O13 Mo2 O8 90.2(5) . . ?
O11 Mo2 O8 84.7(6) . . ?
O16 Mo2 O8 156.0(5) . . ?
O4 Mo2 O18 174.4(7) . . ?
O13 Mo2 O18 82.7(4) . . ?
O11 Mo2 O18 72.4(4) . . ?
O16 Mo2 O18 81.5(4) . . ?
O8 Mo2 O18 74.6(4) . . ?
O3 Mo3 O10 104.2(7) . . ?
O3 Mo3 O12 95.1(7) . . ?
O10 Mo3 O12 91.0(5) . . ?
O3 Mo3 O1 105.3(7) . . ?
O10 Mo3 O1 86.4(6) . . ?
O12 Mo3 O1 159.5(5) . . ?
O3 Mo3 O20 98.6(7) . . ?
O10 Mo3 O20 157.2(5) . . ?
O12 Mo3 O20 85.8(6) . . ?
O1 Mo3 O20 88.8(6) . . ?
O3 Mo3 O2 167.8(8) . . ?
O10 Mo3 O2 84.9(5) . . ?
O12 Mo3 O2 76.5(4) . . ?
O1 Mo3 O2 83.1(5) . . ?
O20 Mo3 O2 72.4(4) . . ?
O7 Mo4 O10 100.9(6) . 2_455 ?
O7 Mo4 O8 97.9(6) . . ?
O10 Mo4 O8 100.7(6) 2_455 . ?
O7 Mo4 O15 101.5(7) . . ?
O10 Mo4 O15 153.5(5) 2_455 . ?
O8 Mo4 O15 90.0(5) . . ?
O7 Mo4 O9 100.4(6) . 2_455 ?
O10 Mo4 O9 87.8(5) 2_455 2_455 ?
O8 Mo4 O9 158.0(5) . 2_455 ?
O15 Mo4 O9 74.4(5) . 2_455 ?
O7 Mo4 O18 170.2(6) . . ?
O10 Mo4 O18 88.7(5) 2_455 . ?
O8 Mo4 O18 78.3(5) . . ?
O15 Mo4 O18 69.7(5) . . ?
O9 Mo4 O18 81.7(4) 2_455 . ?
O14 Mo5 O16 106.4(6) . . ?
O14 Mo5 O20 101.6(6) . . ?
O16 Mo5 O20 97.0(6) . . ?
O14 Mo5 O17 92.9(6) . . ?
O16 Mo5 O17 155.7(5) . . ?
O20 Mo5 O17 93.3(5) . . ?
O14 Mo5 O19 96.7(6) . . ?
O16 Mo5 O19 89.3(5) . . ?
O20 Mo5 O19 158.0(5) . . ?
O17 Mo5 O19 73.5(5) . . ?
O14 Mo5 O2 167.9(6) . . ?
O16 Mo5 O2 85.6(5) . . ?
O20 Mo5 O2 75.9(5) . . ?
O17 Mo5 O2 75.6(5) . . ?
O19 Mo5 O2 83.7(4) . . ?
O6 Mo6 O13 104.7(6) . 2_455 ?
O6 Mo6 O12 100.3(6) . . ?
O13 Mo6 O12 94.8(6) 2_455 . ?
O6 Mo6 O19 97.3(6) . 2_455 ?
O13 Mo6 O19 90.6(5) 2_455 2_455 ?
O12 Mo6 O19 159.6(5) . 2_455 ?
O6 Mo6 O17 95.0(6) . . ?
O13 Mo6 O17 156.4(5) 2_455 . ?
O12 Mo6 O17 94.1(5) . . ?
O19 Mo6 O17 74.0(5) 2_455 . ?
O6 Mo6 O2 168.1(6) . . ?
O13 Mo6 O2 87.2(5) 2_455 . ?
O12 Mo6 O2 77.2(5) . . ?
O19 Mo6 O2 83.5(4) 2_455 . ?
O17 Mo6 O2 73.7(5) . . ?
O25 Mo7 O37 105.6(7) . . ?
O25 Mo7 O38 99.9(7) . . ?
O37 Mo7 O38 94.5(6) . . ?
O25 Mo7 O30 100.0(6) . . ?
O37 Mo7 O30 87.8(5) . . ?
O38 Mo7 O30 158.6(5) . . ?
O25 Mo7 O35 95.7(6) . . ?
O37 Mo7 O35 154.7(5) . . ?
O38 Mo7 O35 95.1(6) . . ?
O30 Mo7 O35 75.1(5) . . ?
O25 Mo7 O32 168.6(7) . . ?
O37 Mo7 O32 85.4(5) . . ?
O38 Mo7 O32 76.0(5) . . ?
O30 Mo7 O32 82.9(5) . . ?
O35 Mo7 O32 74.3(4) . . ?
O21 Mo8 O26 99.8(6) . . ?
O21 Mo8 O37 103.4(7) . . ?
O26 Mo8 O37 86.2(5) . . ?
O21 Mo8 O33 101.5(6) . . ?
O26 Mo8 O33 158.6(5) . . ?
O37 Mo8 O33 87.2(6) . . ?
O21 Mo8 O34 100.7(7) . . ?
O26 Mo8 O34 91.7(5) . . ?
O37 Mo8 O34 155.9(5) . . ?
O33 Mo8 O34 86.1(6) . . ?
O21 Mo8 O27 172.7(6) . . ?
O26 Mo8 O27 84.6(4) . . ?
O37 Mo8 O27 82.7(5) . . ?
O33 Mo8 O27 74.4(5) . . ?
O34 Mo8 O27 73.2(5) . . ?
O28 Mo9 O40 102.2(6) . . ?
O28 Mo9 O31 99.9(6) . . ?
O40 Mo9 O31 98.4(5) . . ?
O28 Mo9 O36 99.4(5) . . ?
O40 Mo9 O36 88.4(5) . . ?
O31 Mo9 O36 157.6(5) . . ?
O28 Mo9 O35 97.5(5) . . ?
O40 Mo9 O35 154.5(6) . . ?
O31 Mo9 O35 94.0(5) . . ?
O36 Mo9 O35 72.4(5) . . ?
O28 Mo9 O32 168.9(5) . . ?
O40 Mo9 O32 88.9(5) . . ?
O31 Mo9 O32 78.6(5) . . ?
O36 Mo9 O32 80.2(5) . . ?
O35 Mo9 O32 71.7(5) . . ?
O24 Mo10 O39 106.6(6) . . ?
O24 Mo10 O40 103.1(6) . 2_355 ?
O39 Mo10 O40 84.4(5) . 2_355 ?
O24 Mo10 O38 102.0(6) . . ?
O39 Mo10 O38 87.8(6) . . ?
O40 Mo10 O38 154.9(5) 2_355 . ?
O24 Mo10 O31 96.7(6) . . ?
O39 Mo10 O31 156.7(5) . . ?
O40 Mo10 O31 91.0(5) 2_355 . ?
O38 Mo10 O31 86.7(5) . . ?
O24 Mo10 O32 169.3(5) . . ?
O39 Mo10 O32 81.6(5) . . ?
O40 Mo10 O32 84.3(4) 2_355 . ?
O38 Mo10 O32 70.9(5) . . ?
O31 Mo10 O32 75.2(5) . . ?
O23 Mo11 O39 104.1(7) . . ?
O23 Mo11 O33 106.2(6) . . ?
O39 Mo11 O33 95.0(6) . . ?
O23 Mo11 O29 96.6(6) . 2_355 ?
O39 Mo11 O29 153.5(5) . 2_355 ?
O33 Mo11 O29 95.0(6) . 2_355 ?
O23 Mo11 O36 96.2(5) . 2_355 ?
O39 Mo11 O36 89.1(5) . 2_355 ?
O33 Mo11 O36 155.4(5) . 2_355 ?
O29 Mo11 O36 72.0(5) 2_355 2_355 ?
O23 Mo11 O27 169.4(6) . . ?
O39 Mo11 O27 86.1(5) . . ?
O33 Mo11 O27 75.4(5) . . ?
O29 Mo11 O27 72.8(5) 2_355 . ?
O36 Mo11 O27 80.7(4) 2_355 . ?
O22 Mo12 O26 102.0(6) . 2_355 ?
O22 Mo12 O34 103.2(7) . . ?
O26 Mo12 O34 98.5(5) 2_355 . ?
O22 Mo12 O30 96.7(6) . 2_355 ?
O26 Mo12 O30 87.4(5) 2_355 2_355 ?
O34 Mo12 O30 157.4(6) . 2_355 ?
O22 Mo12 O29 97.3(6) . 2_355 ?
O26 Mo12 O29 155.7(6) 2_355 2_355 ?
O34 Mo12 O29 91.1(5) . 2_355 ?
O30 Mo12 O29 75.8(5) 2_355 2_355 ?
O22 Mo12 O27 170.1(5) . . ?
O26 Mo12 O27 87.9(5) 2_355 . ?
O34 Mo12 O27 75.6(5) . . ?
O30 Mo12 O27 83.0(5) 2_355 . ?
O29 Mo12 O27 72.9(4) 2_355 . ?
O52 Mo13 O75 104.2(6) . . ?
O52 Mo13 O66 100.9(7) . . ?
O75 Mo13 O66 94.9(6) . . ?
O52 Mo13 O80 97.4(6) . . ?
O75 Mo13 O80 157.2(5) . . ?
O66 Mo13 O80 88.2(6) . . ?
O52 Mo13 O64 99.5(7) . . ?
O75 Mo13 O64 85.2(6) . . ?
O66 Mo13 O64 158.8(5) . . ?
O80 Mo13 O64 83.9(5) . . ?
O52 Mo13 O58 169.3(7) . . ?
O75 Mo13 O58 86.1(5) . . ?
O66 Mo13 O58 74.9(5) . . ?
O80 Mo13 O58 72.9(5) . . ?
O64 Mo13 O58 84.0(5) . . ?
O52 Mo13 Sb4 94.9(5) . . ?
O75 Mo13 Sb4 125.3(4) . . ?
O66 Mo13 Sb4 131.2(4) . . ?
O80 Mo13 Sb4 43.9(4) . . ?
O64 Mo13 Sb4 40.9(4) . . ?
O58 Mo13 Sb4 81.1(3) . . ?
O41 Mo14 O77 97.1(6) . . ?
O41 Mo14 O72 98.6(6) . . ?
O77 Mo14 O72 92.5(6) . . ?
O41 Mo14 O79 103.8(7) . . ?
O77 Mo14 O79 87.3(6) . . ?
O72 Mo14 O79 157.5(6) . . ?
O41 Mo14 O54 104.8(7) . . ?
O77 Mo14 O54 157.6(5) . . ?
O72 Mo14 O54 88.8(6) . . ?
O79 Mo14 O54 83.1(6) . . ?
O41 Mo14 O63 172.5(6) . . ?
O77 Mo14 O63 87.5(5) . . ?
O72 Mo14 O63 75.2(5) . . ?
O79 Mo14 O63 82.2(5) . . ?
O54 Mo14 O63 71.1(5) . . ?
O41 Mo14 Sb5 101.9(5) . . ?
O77 Mo14 Sb5 125.8(4) . . ?
O72 Mo14 Sb5 133.0(4) . . ?
O79 Mo14 Sb5 39.0(5) . . ?
O54 Mo14 Sb5 45.1(4) . . ?
O63 Mo14 Sb5 79.9(3) . . ?
O56 Mo15 O71 99.9(6) . . ?
O56 Mo15 O75 98.1(6) . . ?
O71 Mo15 O75 94.2(6) . . ?
O56 Mo15 O43 103.7(6) . . ?
O71 Mo15 O43 88.7(6) . . ?
O75 Mo15 O43 157.1(5) . . ?
O56 Mo15 O78 100.6(7) . . ?
O71 Mo15 O78 159.0(6) . . ?
O75 Mo15 O78 87.7(6) . . ?
O43 Mo15 O78 81.8(5) . . ?
O56 Mo15 O70 173.2(6) . . ?
O71 Mo15 O70 76.3(5) . . ?
O75 Mo15 O70 87.9(5) . . ?
O43 Mo15 O70 70.7(5) . . ?
O78 Mo15 O70 82.9(5) . . ?
O56 Mo15 Sb5 99.0(5) . . ?
O71 Mo15 Sb5 132.7(4) . . ?
O75 Mo15 Sb5 125.2(4) . . ?
O43 Mo15 Sb5 44.7(4) . . ?
O78 Mo15 Sb5 38.1(4) . . ?
O70 Mo15 Sb5 80.0(3) . . ?
O45 Mo16 O42 99.7(8) . . ?
O45 Mo16 O64 98.4(7) . . ?
O42 Mo16 O64 88.6(6) . . ?
O45 Mo16 O54 100.2(7) . . ?
O42 Mo16 O54 92.4(6) . . ?
O64 Mo16 O54 160.8(6) . . ?
O45 Mo16 O78 99.5(8) . . ?
O42 Mo16 O78 160.7(7) . . ?
O64 Mo16 O78 87.1(5) . . ?
O54 Mo16 O78 85.6(5) . . ?
O45 Mo16 O63 172.4(6) . . ?
O42 Mo16 O63 76.2(5) . . ?
O64 Mo16 O63 88.0(6) . . ?
O54 Mo16 O63 73.7(6) . . ?
O78 Mo16 O63 84.9(5) . . ?
O45 Mo16 Sb4 97.3(6) . . ?
O42 Mo16 Sb4 47.6(4) . . ?
O64 Mo16 Sb4 41.5(4) . . ?
O54 Mo16 Sb4 138.7(4) . . ?
O78 Mo16 Sb4 127.8(4) . . ?
O63 Mo16 Sb4 84.8(3) . . ?
O45 Mo16 Sb5 96.8(6) . . ?
O42 Mo16 Sb5 138.3(4) . . ?
O64 Mo16 Sb5 126.3(3) . . ?
O54 Mo16 Sb5 46.9(4) . . ?
O78 Mo16 Sb5 39.6(4) . . ?
O63 Mo16 Sb5 82.5(3) . . ?
Sb4 Mo16 Sb5 162.83(10) . . ?
O50 Mo17 O53 102.0(7) . . ?
O50 Mo17 O44 100.9(7) . 4_344 ?
O53 Mo17 O44 90.5(6) . 4_344 ?
O50 Mo17 O65 100.9(6) . . ?
O53 Mo17 O65 83.2(6) . . ?
O44 Mo17 O65 158.1(6) 4_344 . ?
O50 Mo17 O73 96.5(6) . 4_344 ?
O53 Mo17 O73 161.5(6) . 4_344 ?
O44 Mo17 O73 84.4(6) 4_344 4_344 ?
O65 Mo17 O73 95.0(5) . 4_344 ?
O50 Mo17 O62 170.5(6) . . ?
O53 Mo17 O62 85.3(6) . . ?
O44 Mo17 O62 84.9(5) 4_344 . ?
O65 Mo17 O62 73.7(5) . . ?
O73 Mo17 O62 76.5(5) 4_344 . ?
O50 Mo17 Sb6 96.1(5) . 4_344 ?
O53 Mo17 Sb6 129.9(4) . 4_344 ?
O44 Mo17 Sb6 40.0(5) 4_344 4_344 ?
O65 Mo17 Sb6 138.2(4) . 4_344 ?
O73 Mo17 Sb6 45.0(3) 4_344 4_344 ?
O62 Mo17 Sb6 83.5(3) . 4_344 ?
O50 Mo17 Sb3 99.1(5) . . ?
O53 Mo17 Sb3 38.4(4) . . ?
O44 Mo17 Sb3 128.1(5) 4_344 . ?
O65 Mo17 Sb3 45.6(4) . . ?
O73 Mo17 Sb3 139.6(4) 4_344 . ?
O62 Mo17 Sb3 82.8(3) . . ?
Sb6 Mo17 Sb3 162.84(10) 4_344 . ?
O46 Mo18 O80 99.6(6) . . ?
O46 Mo18 O61 96.1(7) . 4_344 ?
O80 Mo18 O61 95.8(5) . 4_344 ?
O46 Mo18 O74 102.9(7) . . ?
O80 Mo18 O74 81.8(5) . . ?
O61 Mo18 O74 161.0(6) 4_344 . ?
O46 Mo18 O59 103.4(7) . 4_344 ?
O80 Mo18 O59 156.6(7) . 4_344 ?
O61 Mo18 O59 86.1(6) 4_344 4_344 ?
O74 Mo18 O59 88.9(6) . 4_344 ?
O46 Mo18 O58 169.8(6) . . ?
O80 Mo18 O58 73.6(5) . . ?
O61 Mo18 O58 77.4(6) 4_344 . ?
O74 Mo18 O58 83.9(6) . . ?
O59 Mo18 O58 84.1(6) 4_344 . ?
O46 Mo18 Sb6 96.5(5) . 4_344 ?
O80 Mo18 Sb6 139.9(4) . 4_344 ?
O61 Mo18 Sb6 45.9(4) 4_344 4_344 ?
O74 Mo18 Sb6 129.6(4) . 4_344 ?
O59 Mo18 Sb6 41.1(5) 4_344 4_344 ?
O58 Mo18 Sb6 84.5(4) . 4_344 ?
O46 Mo18 Sb4 99.4(5) . . ?
O80 Mo18 Sb4 44.3(4) . . ?
O61 Mo18 Sb4 138.9(4) 4_344 . ?
O74 Mo18 Sb4 38.2(4) . . ?
O59 Mo18 Sb4 126.0(5) 4_344 . ?
O58 Mo18 Sb4 81.2(4) . . ?
Sb6 Mo18 Sb4 162.15(10) 4_344 . ?
O57 Mo19 O60 99.4(7) . . ?
O57 Mo19 O43 102.0(7) . . ?
O60 Mo19 O43 93.4(6) . . ?
O57 Mo19 O79 101.3(7) . . ?
O60 Mo19 O79 159.0(6) . . ?
O43 Mo19 O79 85.8(6) . . ?
O57 Mo19 O68 97.4(6) . . ?
O60 Mo19 O68 88.7(6) . . ?
O43 Mo19 O68 159.9(6) . . ?
O79 Mo19 O68 85.2(6) . . ?
O57 Mo19 O70 172.9(6) . . ?
O60 Mo19 O70 75.5(5) . . ?
O43 Mo19 O70 73.6(6) . . ?
O79 Mo19 O70 84.2(5) . . ?
O68 Mo19 O70 87.6(5) . . ?
O57 Mo19 Sb5 98.7(5) . . ?
O60 Mo19 Sb5 138.3(4) . . ?
O43 Mo19 Sb5 46.0(4) . . ?
O79 Mo19 Sb5 40.7(5) . . ?
O68 Mo19 Sb5 125.6(4) . . ?
O70 Mo19 Sb5 82.3(3) . . ?
O57 Mo19 Sb3 95.5(5) . . ?
O60 Mo19 Sb3 46.9(4) . . ?
O43 Mo19 Sb3 139.0(5) . . ?
O79 Mo19 Sb3 126.8(5) . . ?
O68 Mo19 Sb3 42.4(4) . . ?
O70 Mo19 Sb3 84.8(3) . . ?
Sb5 Mo19 Sb3 163.00(10) . . ?
O51 Mo20 O77 103.5(7) . . ?
O51 Mo20 O69 99.3(7) . . ?
O77 Mo20 O69 94.8(6) . . ?
O51 Mo20 O68 100.8(7) . . ?
O77 Mo20 O68 85.6(6) . . ?
O69 Mo20 O68 159.2(5) . . ?
O51 Mo20 O65 99.4(6) . . ?
O77 Mo20 O65 156.4(5) . . ?
O69 Mo20 O65 86.7(5) . . ?
O68 Mo20 O65 84.8(5) . . ?
O51 Mo20 O62 169.1(7) . . ?
O77 Mo20 O62 86.1(5) . . ?
O69 Mo20 O62 74.4(5) . . ?
O68 Mo20 O62 84.9(5) . . ?
O65 Mo20 O62 71.7(4) . . ?
O51 Mo20 Sb3 96.5(5) . . ?
O77 Mo20 Sb3 126.0(4) . . ?
O69 Mo20 Sb3 130.8(4) . . ?
O68 Mo20 Sb3 41.2(4) . . ?
O65 Mo20 Sb3 44.7(4) . . ?
O62 Mo20 Sb3 81.7(3) . . ?
O49 Mo21 O76 99.9(6) . . ?
O49 Mo21 O71 101.5(6) . . ?
O76 Mo21 O71 93.0(6) . . ?
O49 Mo21 O60 104.0(6) . . ?
O76 Mo21 O60 155.4(5) . . ?
O71 Mo21 O60 88.2(6) . . ?
O49 Mo21 O53 100.5(6) . . ?
O76 Mo21 O53 87.9(5) . . ?
O71 Mo21 O53 157.4(6) . . ?
O60 Mo21 O53 81.8(6) . . ?
O49 Mo21 O70 172.9(6) . . ?
O76 Mo21 O70 86.3(5) . . ?
O71 Mo21 O70 74.5(5) . . ?
O60 Mo21 O70 70.3(5) . . ?
O53 Mo21 O70 83.1(5) . . ?
O49 Mo21 Sb3 98.0(4) . . ?
O76 Mo21 Sb3 125.1(4) . . ?
O71 Mo21 Sb3 132.9(4) . . ?
O60 Mo21 Sb3 45.4(4) . . ?
O53 Mo21 Sb3 37.8(4) . . ?
O70 Mo21 Sb3 81.0(3) . . ?
O47 Mo22 O67 99.5(6) . . ?
O47 Mo22 O72 99.9(6) . . ?
O67 Mo22 O72 91.8(6) . . ?
O47 Mo22 O42 104.8(6) . . ?
O67 Mo22 O42 155.2(6) . . ?
O72 Mo22 O42 88.7(6) . . ?
O47 Mo22 O74 101.7(6) . . ?
O67 Mo22 O74 88.5(6) . . ?
O72 Mo22 O74 158.0(6) . . ?
O42 Mo22 O74 81.9(6) . . ?
O47 Mo22 O63 173.1(6) . . ?
O67 Mo22 O63 85.1(5) . . ?
O72 Mo22 O63 74.7(5) . . ?
O42 Mo22 O63 71.2(5) . . ?
O74 Mo22 O63 83.4(5) . . ?
O47 Mo22 Sb4 100.2(4) . . ?
O67 Mo22 Sb4 125.0(4) . . ?
O72 Mo22 Sb4 133.7(4) . . ?
O42 Mo22 Sb4 45.8(4) . . ?
O74 Mo22 Sb4 37.2(4) . . ?
O63 Mo22 Sb4 81.1(3) . . ?
O48 Mo23 O66 97.9(7) . . ?
O48 Mo23 O76 104.1(6) . . ?
O66 Mo23 O76 96.3(5) . . ?
O48 Mo23 O44 103.6(7) . 4_344 ?
O66 Mo23 O44 157.5(5) . 4_344 ?
O76 Mo23 O44 84.8(5) . 4_344 ?
O48 Mo23 O61 96.3(7) . 4_344 ?
O66 Mo23 O61 88.4(5) . 4_344 ?
O76 Mo23 O61 158.2(5) . 4_344 ?
O44 Mo23 O61 82.9(6) 4_344 4_344 ?
O48 Mo23 O58 167.9(6) . . ?
O66 Mo23 O58 73.8(5) . . ?
O76 Mo23 O58 85.9(5) . . ?
O44 Mo23 O58 83.9(5) 4_344 . ?
O61 Mo23 O58 75.0(6) 4_344 . ?
O48 Mo23 Sb6 97.1(6) . 4_344 ?
O66 Mo23 Sb6 131.8(4) . 4_344 ?
O76 Mo23 Sb6 123.7(3) . 4_344 ?
O44 Mo23 Sb6 39.3(4) 4_344 4_344 ?
O61 Mo23 Sb6 44.5(4) 4_344 4_344 ?
O58 Mo23 Sb6 82.7(4) . 4_344 ?
O55 Mo24 O67 105.3(6) . . ?
O55 Mo24 O69 98.7(6) . . ?
O67 Mo24 O69 96.2(6) . . ?
O55 Mo24 O59 103.4(7) . 4_344 ?
O67 Mo24 O59 84.9(6) . 4_344 ?
O69 Mo24 O59 156.8(6) . 4_344 ?
O55 Mo24 O73 95.6(6) . 4_344 ?
O67 Mo24 O73 157.4(5) . 4_344 ?
O69 Mo24 O73 88.8(5) . 4_344 ?
O59 Mo24 O73 82.1(6) 4_344 4_344 ?
O55 Mo24 O62 168.3(6) . . ?
O67 Mo24 O62 85.1(6) . . ?
O69 Mo24 O62 74.5(4) . . ?
O59 Mo24 O62 82.6(6) 4_344 . ?
O73 Mo24 O62 75.0(5) 4_344 . ?
O55 Mo24 Sb6 95.9(5) . 4_344 ?
O67 Mo24 Sb6 123.8(4) . 4_344 ?
O69 Mo24 Sb6 131.5(3) . 4_344 ?
O59 Mo24 Sb6 39.3(5) 4_344 4_344 ?
O73 Mo24 Sb6 43.8(3) 4_344 4_344 ?
O62 Mo24 Sb6 82.2(3) . 4_344 ?
O19 Sb1 O19 98.3(7) . 2_455 ?
O19 Sb1 O17 73.6(5) . . ?
O19 Sb1 O17 76.9(5) 2_455 . ?
O19 Sb1 O17 76.9(5) . 2_455 ?
O19 Sb1 O17 73.6(5) 2_455 2_455 ?
O17 Sb1 O17 134.2(8) . 2_455 ?
O36 Sb2 O30 96.8(5) . . ?
O36 Sb2 O35 75.5(5) . . ?
O30 Sb2 O35 72.1(5) . . ?
O36 Sb2 O29 72.5(5) . . ?
O30 Sb2 O29 76.3(5) . . ?
O35 Sb2 O29 131.3(5) . . ?
Sb3 Sb3 O53 131.6(5) 2_454 . ?
Sb3 Sb3 O68 129.9(4) 2_454 . ?
O53 Sb3 O68 98.4(5) . . ?
Sb3 Sb3 O65 114.4(3) 2_454 . ?
O53 Sb3 O65 70.7(5) . . ?
O68 Sb3 O65 75.1(5) . . ?
Sb3 Sb3 O60 116.0(4) 2_454 . ?
O53 Sb3 O60 75.9(6) . . ?
O68 Sb3 O60 73.8(5) . . ?
O65 Sb3 O60 129.6(5) . . ?
Sb3 Sb3 Mo17 126.66(6) 2_454 . ?
O53 Sb3 Mo17 34.8(4) . . ?
O68 Sb3 Mo17 91.1(4) . . ?
O65 Sb3 Mo17 36.5(3) . . ?
O60 Sb3 Mo17 106.4(4) . . ?
Sb3 Sb3 Mo19 127.46(7) 2_454 . ?
O53 Sb3 Mo19 90.7(5) . . ?
O68 Sb3 Mo19 38.3(4) . . ?
O65 Sb3 Mo19 107.7(3) . . ?
O60 Sb3 Mo19 36.1(3) . . ?
Mo17 Sb3 Mo19 105.88(9) . . ?
Sb3 Sb3 Mo20 125.9(2) 2_454 . ?
O53 Sb3 Mo20 89.4(4) . . ?
O68 Sb3 Mo20 36.8(4) . . ?
O65 Sb3 Mo20 39.1(3) . . ?
O60 Sb3 Mo20 106.0(3) . . ?
Mo17 Sb3 Mo20 65.23(7) . . ?
Mo19 Sb3 Mo20 73.50(8) . . ?
Sb3 Sb3 Mo21 127.1(2) 2_454 . ?
O53 Sb3 Mo21 38.9(4) . . ?
O68 Sb3 Mo21 92.0(3) . . ?
O65 Sb3 Mo21 105.8(3) . . ?
O60 Sb3 Mo21 38.2(4) . . ?
Mo17 Sb3 Mo21 72.71(8) . . ?
Mo19 Sb3 Mo21 64.25(7) . . ?
Mo20 Sb3 Mo21 106.94(9) . . ?
Sb4 Sb4 O74 133.2(5) 2_354 . ?
Sb4 Sb4 O64 127.7(4) 2_354 . ?
O74 Sb4 O64 99.1(6) . . ?
Sb4 Sb4 O80 111.7(3) 2_354 . ?
O74 Sb4 O80 73.0(5) . . ?
O64 Sb4 O80 77.9(5) . . ?
Sb4 Sb4 O42 116.3(4) 2_354 . ?
O74 Sb4 O42 75.2(6) . . ?
O64 Sb4 O42 72.6(5) . . ?
O80 Sb4 O42 132.0(5) . . ?
Sb4 Sb4 Mo16 126.87(7) 2_354 . ?
O74 Sb4 Mo16 90.3(5) . . ?
O64 Sb4 Mo16 36.6(4) . . ?
O80 Sb4 Mo16 109.2(3) . . ?
O42 Sb4 Mo16 36.4(3) . . ?
Sb4 Sb4 Mo18 126.54(7) 2_354 . ?
O74 Sb4 Mo18 36.4(4) . . ?
O64 Sb4 Mo18 92.9(4) . . ?
O80 Sb4 Mo18 37.2(3) . . ?
O42 Sb4 Mo18 107.5(4) . . ?
Mo16 Sb4 Mo18 106.54(9) . . ?
Sb4 Sb4 Mo13 123.5(2) 2_354 . ?
O74 Sb4 Mo13 90.6(4) . . ?
O64 Sb4 Mo13 39.1(4) . . ?
O80 Sb4 Mo13 39.5(3) . . ?
O42 Sb4 Mo13 107.1(3) . . ?
Mo16 Sb4 Mo13 74.05(8) . . ?
Mo18 Sb4 Mo13 65.33(8) . . ?
Sb4 Sb4 Mo22 129.2(2) 2_354 . ?
O74 Sb4 Mo22 37.5(4) . . ?
O64 Sb4 Mo22 91.2(3) . . ?
O80 Sb4 Mo22 107.0(3) . . ?
O42 Sb4 Mo22 38.8(3) . . ?
Mo16 Sb4 Mo22 64.52(7) . . ?
Mo18 Sb4 Mo22 72.83(8) . . ?
Mo13 Sb4 Mo22 107.31(9) . . ?
Sb6 Sb5 O78 129.9(5) . . ?
Sb6 Sb5 O79 132.3(5) . . ?
O78 Sb5 O79 97.7(8) . . ?
Sb6 Sb5 O43 114.1(4) . . ?
O78 Sb5 O43 74.6(5) . . ?
O79 Sb5 O43 73.8(5) . . ?
Sb6 Sb5 O54 115.8(4) . . ?
O78 Sb5 O54 73.7(5) . . ?
O79 Sb5 O54 73.5(5) . . ?
O43 Sb5 O54 130.1(7) . . ?
Sb6 Sb5 Mo16 127.05(18) . . ?
O78 Sb5 Mo16 37.2(4) . . ?
O79 Sb5 Mo16 89.7(4) . . ?
O43 Sb5 Mo16 107.0(4) . . ?
O54 Sb5 Mo16 37.2(3) . . ?
Sb6 Sb5 Mo19 126.81(18) . . ?
O78 Sb5 Mo19 90.7(5) . . ?
O79 Sb5 Mo19 37.7(4) . . ?
O43 Sb5 Mo19 36.9(3) . . ?
O54 Sb5 Mo19 106.8(4) . . ?
Mo16 Sb5 Mo19 106.12(11) . . ?
Sb6 Sb5 Mo15 125.39(19) . . ?
O78 Sb5 Mo15 37.4(4) . . ?
O79 Sb5 Mo15 90.7(4) . . ?
O43 Sb5 Mo15 38.1(3) . . ?
O54 Sb5 Mo15 106.7(4) . . ?
Mo16 Sb5 Mo15 73.28(8) . . ?
Mo19 Sb5 Mo15 64.62(7) . . ?
Sb6 Sb5 Mo14 127.97(19) . . ?
O78 Sb5 Mo14 90.9(4) . . ?
O79 Sb5 Mo14 36.4(4) . . ?
O43 Sb5 Mo14 106.2(4) . . ?
O54 Sb5 Mo14 38.0(3) . . ?
Mo16 Sb5 Mo14 64.66(8) . . ?
Mo19 Sb5 Mo14 73.04(8) . . ?
Mo15 Sb5 Mo14 106.64(12) . . ?
Sb5 Sb6 O44 131.4(5) . . ?
Sb5 Sb6 O59 133.8(5) . . ?
O44 Sb6 O59 94.8(8) . . ?
Sb5 Sb6 O73 113.5(4) . . ?
O44 Sb6 O73 73.1(5) . . ?
O59 Sb6 O73 75.0(6) . . ?
Sb5 Sb6 O61 110.5(4) . . ?
O44 Sb6 O61 77.8(6) . . ?
O59 Sb6 O61 75.3(6) . . ?
O73 Sb6 O61 136.0(6) . . ?
Sb5 Sb6 Mo18 125.59(18) . 4_354 ?
O44 Sb6 Mo18 91.0(5) . 4_354 ?
O59 Sb6 Mo18 38.2(4) . 4_354 ?
O73 Sb6 Mo18 110.2(4) . 4_354 ?
O61 Sb6 Mo18 37.8(3) . 4_354 ?
Sb5 Sb6 Mo17 127.09(18) . 4_354 ?
O44 Sb6 Mo17 35.6(4) . 4_354 ?
O59 Sb6 Mo17 88.7(5) . 4_354 ?
O73 Sb6 Mo17 38.0(3) . 4_354 ?
O61 Sb6 Mo17 110.1(4) . 4_354 ?
Mo18 Sb6 Mo17 107.28(12) 4_354 4_354 ?
Sb5 Sb6 Mo24 128.13(19) . 4_354 ?
O44 Sb6 Mo24 88.9(4) . 4_354 ?
O59 Sb6 Mo24 36.3(4) . 4_354 ?
O73 Sb6 Mo24 39.6(3) . 4_354 ?
O61 Sb6 Mo24 108.9(4) . 4_354 ?
Mo18 Sb6 Mo24 73.90(8) 4_354 4_354 ?
Mo17 Sb6 Mo24 64.72(7) 4_354 4_354 ?
Sb5 Sb6 Mo23 125.01(19) . 4_354 ?
O44 Sb6 Mo23 38.9(4) . 4_354 ?
O59 Sb6 Mo23 89.6(5) . 4_354 ?
O73 Sb6 Mo23 108.9(3) . 4_354 ?
O61 Sb6 Mo23 39.7(4) . 4_354 ?
Mo18 Sb6 Mo23 64.63(8) 4_354 4_354 ?
Mo17 Sb6 Mo23 73.73(8) 4_354 4_354 ?
Mo24 Sb6 Mo23 106.85(12) 4_354 4_354 ?
O9 Sb7 O9 99.4(7) . 2_455 ?
O9 Sb7 O15 72.6(5) . . ?
O9 Sb7 O15 73.1(5) 2_455 . ?
O9 Sb7 O15 73.1(5) . 2_455 ?
O9 Sb7 O15 72.6(5) 2_455 2_455 ?
O15 Sb7 O15 125.8(8) . 2_455 ?
O2 Si1 O2 115.9(11) . 2_455 ?
O2 Si1 O18 109.3(5) . 2_455 ?
O2 Si1 O18 108.3(5) 2_455 2_455 ?
O2 Si1 O18 108.3(5) . . ?
O2 Si1 O18 109.3(5) 2_455 . ?
O18 Si1 O18 105.2(10) 2_455 . ?
O32 Si2 O32 114.7(12) 2_355 . ?
O32 Si2 O27 109.3(6) 2_355 2_355 ?
O32 Si2 O27 109.4(6) . 2_355 ?
O32 Si2 O27 109.4(6) 2_355 . ?
O32 Si2 O27 109.3(5) . . ?
O27 Si2 O27 104.1(10) 2_355 . ?
O62 Si3 O58 115.3(10) . . ?
O62 Si3 O70 110.2(6) . . ?
O58 Si3 O70 109.1(6) . . ?
O62 Si3 O63 109.1(6) . . ?
O58 Si3 O63 108.1(6) . . ?
O70 Si3 O63 104.4(9) . . ?
Mo1 O1 Mo3 151.8(7) . . ?
Si1 O2 Mo5 123.6(6) . . ?
Si1 O2 Mo6 122.3(6) . . ?
Mo5 O2 Mo6 95.1(5) . . ?
Si1 O2 Mo3 128.2(8) . . ?
Mo5 O2 Mo3 89.5(4) . . ?
Mo6 O2 Mo3 88.0(4) . . ?
Mo4 O8 Mo2 119.5(6) . . ?
Sb7 O9 Mo1 108.1(5) . . ?
Sb7 O9 Mo4 107.0(5) . 2_455 ?
Mo1 O9 Mo4 138.8(7) . 2_455 ?
Mo4 O10 Mo3 154.4(7) 2_455 . ?
Mo1 O11 Mo2 123.4(7) . . ?
Mo6 O12 Mo3 118.1(6) . . ?
Mo6 O13 Mo2 152.5(7) 2_455 . ?
Mo4 O15 Mo1 120.9(7) . . ?
Mo4 O15 Sb7 103.5(5) . . ?
Mo1 O15 Sb7 103.0(5) . . ?
Mo5 O16 Mo2 155.7(6) . . ?
Mo5 O17 Sb1 103.4(5) . . ?
Mo5 O17 Mo6 112.7(7) . . ?
Sb1 O17 Mo6 100.7(5) . . ?
Si1 O18 Mo1 126.6(6) . . ?
Si1 O18 Mo4 126.1(5) . . ?
Mo1 O18 Mo4 95.6(4) . . ?
Si1 O18 Mo2 122.4(7) . . ?
Mo1 O18 Mo2 87.3(3) . . ?
Mo4 O18 Mo2 86.9(3) . . ?
Sb1 O19 Mo5 108.8(5) . . ?
Sb1 O19 Mo6 107.3(5) . 2_455 ?
Mo5 O19 Mo6 138.4(7) . 2_455 ?
Mo5 O20 Mo3 122.1(6) . . ?
Mo12 O26 Mo8 152.5(8) 2_355 . ?
Si2 O27 Mo12 126.7(6) . . ?
Si2 O27 Mo8 126.4(6) . . ?
Mo12 O27 Mo8 88.7(4) . . ?
Si2 O27 Mo11 121.9(7) . . ?
Mo12 O27 Mo11 94.8(4) . . ?
Mo8 O27 Mo11 87.4(3) . . ?
Mo11 O29 Mo12 116.1(6) 2_355 2_355 ?
Mo11 O29 Sb2 103.7(7) 2_355 . ?
Mo12 O29 Sb2 101.6(5) 2_355 . ?
Mo7 O30 Sb2 107.8(7) . . ?
Mo7 O30 Mo12 141.0(6) . 2_355 ?
Sb2 O30 Mo12 104.8(5) . 2_355 ?
Mo9 O31 Mo10 119.0(6) . . ?
Si2 O32 Mo7 128.3(8) . . ?
Si2 O32 Mo9 123.1(6) . . ?
Mo7 O32 Mo9 95.7(4) . . ?
Si2 O32 Mo10 122.7(6) . . ?
Mo7 O32 Mo10 88.7(4) . . ?
Mo9 O32 Mo10 86.9(5) . . ?
Mo11 O33 Mo8 122.8(7) . . ?
Mo12 O34 Mo8 122.2(7) . . ?
Mo7 O35 Mo9 114.5(5) . . ?
Mo7 O35 Sb2 104.3(7) . . ?
Mo9 O35 Sb2 101.5(5) . . ?
Sb2 O36 Mo11 110.0(7) . 2_355 ?
Sb2 O36 Mo9 108.7(5) . . ?
Mo11 O36 Mo9 138.3(6) 2_355 . ?
Mo7 O37 Mo8 155.4(7) . . ?
Mo7 O38 Mo10 124.4(7) . . ?
Mo11 O39 Mo10 156.9(6) . . ?
Mo9 O40 Mo10 156.2(8) . 2_355 ?
Mo16 O42 Mo22 121.0(7) . . ?
Mo16 O42 Sb4 95.9(5) . . ?
Mo22 O42 Sb4 95.4(6) . . ?
Mo19 O43 Mo15 121.3(8) . . ?
Mo19 O43 Sb5 97.1(5) . . ?
Mo15 O43 Sb5 97.2(5) . . ?
Mo17 O44 Mo23 149.5(9) 4_354 4_354 ?
Mo17 O44 Sb6 104.4(7) 4_354 . ?
Mo23 O44 Sb6 101.8(7) 4_354 . ?
Mo17 O53 Sb3 106.7(6) . . ?
Mo17 O53 Mo21 145.2(7) . . ?
Sb3 O53 Mo21 103.4(7) . . ?
Mo16 O54 Mo14 121.3(8) . . ?
Mo16 O54 Sb5 96.0(5) . . ?
Mo14 O54 Sb5 96.9(5) . . ?
Si3 O58 Mo13 128.8(9) . . ?
Si3 O58 Mo18 122.2(7) . . ?
Mo13 O58 Mo18 93.5(5) . . ?
Si3 O58 Mo23 121.6(7) . . ?
Mo13 O58 Mo23 89.6(4) . . ?
Mo18 O58 Mo23 91.1(6) . . ?
Mo24 O59 Mo18 151.8(10) 4_354 4_354 ?
Mo24 O59 Sb6 104.5(7) 4_354 . ?
Mo18 O59 Sb6 100.7(7) 4_354 . ?
Mo19 O60 Mo21 122.0(7) . . ?
Mo19 O60 Sb3 97.0(5) . . ?
Mo21 O60 Sb3 96.4(6) . . ?
Mo18 O61 Mo23 116.2(7) 4_354 4_354 ?
Mo18 O61 Sb6 96.2(5) 4_354 . ?
Mo23 O61 Sb6 95.8(5) 4_354 . ?
Si3 O62 Mo24 123.9(6) . . ?
Si3 O62 Mo20 126.9(8) . . ?
Mo24 O62 Mo20 89.4(4) . . ?
Si3 O62 Mo17 122.1(6) . . ?
Mo24 O62 Mo17 92.0(5) . . ?
Mo20 O62 Mo17 92.7(4) . . ?
Si3 O63 Mo16 126.6(6) . . ?
Si3 O63 Mo14 125.2(6) . . ?
Mo16 O63 Mo14 93.3(5) . . ?
Si3 O63 Mo22 121.3(8) . . ?
Mo16 O63 Mo22 91.4(4) . . ?
Mo14 O63 Mo22 88.6(4) . . ?
Mo16 O64 Mo13 148.9(6) . . ?
Mo16 O64 Sb4 101.9(5) . . ?
Mo13 O64 Sb4 100.0(6) . . ?
Mo17 O65 Mo20 121.5(6) . . ?
Mo17 O65 Sb3 97.9(5) . . ?
Mo20 O65 Sb3 96.2(6) . . ?
Mo23 O66 Mo13 121.3(6) . . ?
Mo22 O67 Mo24 155.8(7) . . ?
Mo20 O68 Mo19 149.5(7) . . ?
Mo20 O68 Sb3 102.1(7) . . ?
Mo19 O68 Sb3 99.3(5) . . ?
Mo20 O69 Mo24 121.2(5) . . ?
Si3 O70 Mo19 126.5(6) . . ?
Si3 O70 Mo15 125.3(6) . . ?
Mo19 O70 Mo15 93.7(5) . . ?
Si3 O70 Mo21 120.8(7) . . ?
Mo19 O70 Mo21 91.8(4) . . ?
Mo15 O70 Mo21 88.4(4) . . ?
Mo15 O71 Mo21 120.5(6) . . ?
Mo22 O72 Mo14 121.3(6) . . ?
Mo17 O73 Mo24 116.0(7) 4_354 4_354 ?
Mo17 O73 Sb6 97.0(5) 4_354 . ?
Mo24 O73 Sb6 96.6(5) 4_354 . ?
Mo18 O74 Sb4 105.4(6) . . ?
Mo18 O74 Mo22 144.7(7) . . ?
Sb4 O74 Mo22 105.4(8) . . ?
Mo13 O75 Mo15 153.1(7) . . ?
Mo21 O76 Mo23 154.9(6) . . ?
Mo20 O77 Mo14 152.4(7) . . ?
Mo16 O78 Mo15 146.0(9) . . ?
Mo16 O78 Sb5 103.3(6) . . ?
Mo15 O78 Sb5 104.5(6) . . ?
Mo19 O79 Mo14 148.3(10) . . ?
Mo19 O79 Sb5 101.6(7) . . ?
Mo14 O79 Sb5 104.6(7) . . ?
Mo18 O80 Mo13 119.1(6) . . ?
Mo18 O80 Sb4 98.6(4) . . ?
Mo13 O80 Sb4 96.6(6) . . ?
C2 C1 N1 111.0(15) . . ?
C1 C2 N2 120.3(14) . . ?
C4 C3 N3 110.8(17) . . ?
C3 C4 N4 119.4(16) . . ?
C6 C5 N5 122(3) . . ?
N6 C6 C5 148(5) . . ?

loop_
_geom_bond_atom_site_label_1
_geom_bond_atom_site_label_2
_geom_bond_distance
_geom_bond_site_symmetry_2
_geom_bond_publ_flag
Mo1 O5 1.687(16) . ?
Mo1 O1 1.806(14) . ?
Mo1 O11 1.856(14) . ?
Mo1 O15 2.029(12) . ?
Mo1 O9 2.067(12) . ?
Mo1 O18 2.368(11) . ?
Mo2 O4 1.621(14) . ?
Mo2 O13 1.943(12) . ?
Mo2 O11 1.949(17) . ?
Mo2 O16 1.956(13) . ?
Mo2 O8 1.979(14) . ?
Mo2 O18 2.487(11) . ?
Mo3 O3 1.633(11) . ?
Mo3 O10 1.876(12) . ?
Mo3 O12 1.959(14) . ?
Mo3 O1 1.986(13) . ?
Mo3 O20 2.006(15) . ?
Mo3 O2 2.403(12) . ?
Mo4 O7 1.653(15) . ?
Mo4 O10 1.861(12) 2_455 ?
Mo4 O8 1.904(12) . ?
Mo4 O15 2.023(14) . ?
Mo4 O9 2.102(12) 2_455 ?
Mo4 O18 2.388(11) . ?
Mo5 O14 1.752(16) . ?
Mo5 O16 1.800(12) . ?
Mo5 O20 1.836(13) . ?
Mo5 O17 2.069(14) . ?
Mo5 O19 2.070(11) . ?
Mo5 O2 2.376(13) . ?
Mo6 O6 1.696(15) . ?
Mo6 O13 1.820(13) 2_455 ?
Mo6 O12 1.929(12) . ?
Mo6 O19 2.116(11) 2_455 ?
Mo6 O17 2.158(14) . ?
Mo6 O2 2.395(12) . ?
Mo7 O25 1.666(10) . ?
Mo7 O37 1.838(14) . ?
Mo7 O38 1.848(15) . ?
Mo7 O30 2.011(13) . ?
Mo7 O35 2.043(14) . ?
Mo7 O32 2.339(12) . ?
Mo8 O21 1.633(17) . ?
Mo8 O26 1.922(11) . ?
Mo8 O37 1.922(14) . ?
Mo8 O33 1.952(15) . ?
Mo8 O34 1.955(13) . ?
Mo8 O27 2.421(12) . ?
Mo9 O28 1.702(13) . ?
Mo9 O40 1.798(11) . ?
Mo9 O31 1.906(13) . ?
Mo9 O36 2.106(13) . ?
Mo9 O35 2.128(13) . ?
Mo9 O32 2.392(12) . ?
Mo10 O24 1.724(13) . ?
Mo10 O39 1.924(14) . ?
Mo10 O40 1.941(11) 2_355 ?
Mo10 O38 1.960(14) . ?
Mo10 O31 1.982(13) . ?
Mo10 O32 2.478(13) . ?
Mo11 O23 1.671(11) . ?
Mo11 O39 1.821(14) . ?
Mo11 O33 1.868(15) . ?
Mo11 O29 2.051(14) 2_355 ?
Mo11 O36 2.077(12) 2_355 ?
Mo11 O27 2.438(11) . ?
Mo12 O22 1.691(14) . ?
Mo12 O26 1.836(12) 2_355 ?
Mo12 O34 1.876(12) . ?
Mo12 O30 2.111(13) 2_355 ?
Mo12 O29 2.125(14) 2_355 ?
Mo12 O27 2.376(12) . ?
Mo13 O52 1.716(12) . ?
Mo13 O75 1.862(14) . ?
Mo13 O66 1.911(13) . ?
Mo13 O80 2.046(13) . ?
Mo13 O64 2.046(14) . ?
Mo13 O58 2.327(13) . ?
Mo13 Sb4 3.193(3) . ?
Mo14 O41 1.637(13) . ?
Mo14 O77 1.924(15) . ?
Mo14 O72 1.945(14) . ?
Mo14 O79 1.982(15) . ?
Mo14 O54 2.002(13) . ?
Mo14 O63 2.367(13) . ?
Mo14 Sb5 3.231(3) . ?
Mo15 O56 1.624(14) . ?
Mo15 O71 1.920(13) . ?
Mo15 O75 1.922(13) . ?
Mo15 O43 2.005(14) . ?
Mo15 O78 2.025(14) . ?
Mo15 O70 2.366(12) . ?
Mo15 Sb5 3.227(3) . ?
Mo16 O45 1.627(16) . ?
Mo16 O42 1.871(14) . ?
Mo16 O64 1.909(14) . ?
Mo16 O54 1.909(13) . ?
Mo16 O78 1.952(14) . ?
Mo16 O63 2.323(13) . ?
Mo16 Sb4 3.133(4) . ?
Mo16 Sb5 3.144(3) . ?
Mo17 O50 1.666(15) . ?
Mo17 O53 1.876(15) . ?
Mo17 O44 1.889(14) 4_344 ?
Mo17 O65 1.889(12) . ?
Mo17 O73 1.949(13) 4_344 ?
Mo17 O62 2.375(14) . ?
Mo17 Sb6 3.140(3) 4_344 ?
Mo17 Sb3 3.146(4) . ?
Mo18 O46 1.696(15) . ?
Mo18 O80 1.929(12) . ?
Mo18 O61 1.937(14) 4_344 ?
Mo18 O74 1.942(16) . ?
Mo18 O59 1.975(16) 4_344 ?
Mo18 O58 2.379(16) . ?
Mo18 Sb6 3.138(3) 4_344 ?
Mo18 Sb4 3.157(4) . ?
Mo19 O57 1.716(14) . ?
Mo19 O60 1.873(14) . ?
Mo19 O43 1.908(12) . ?
Mo19 O79 1.970(15) . ?
Mo19 O68 1.984(14) . ?
Mo19 O70 2.311(13) . ?
Mo19 Sb5 3.155(3) . ?
Mo19 Sb3 3.159(4) . ?
Mo20 O51 1.689(12) . ?
Mo20 O77 1.876(15) . ?
Mo20 O69 1.901(12) . ?
Mo20 O68 1.964(14) . ?
Mo20 O65 2.036(13) . ?
Mo20 O62 2.359(12) . ?
Mo20 Sb3 3.208(3) . ?
Mo21 O49 1.725(12) . ?
Mo21 O76 1.850(13) . ?
Mo21 O71 1.931(15) . ?
Mo21 O60 2.020(14) . ?
Mo21 O53 2.094(14) . ?
Mo21 O70 2.432(12) . ?
Mo21 Sb3 3.246(3) . ?
Mo22 O47 1.729(12) . ?
Mo22 O67 1.887(14) . ?
Mo22 O72 1.893(14) . ?
Mo22 O42 2.032(14) . ?
Mo22 O74 2.037(15) . ?
Mo22 O63 2.424(12) . ?
Mo22 Sb4 3.231(3) . ?
Mo23 O48 1.703(14) . ?
Mo23 O66 1.896(11) . ?
Mo23 O76 1.932(13) . ?
Mo23 O44 2.066(15) 4_344 ?
Mo23 O61 2.066(14) 4_344 ?
Mo23 O58 2.383(14) . ?
Mo23 Sb6 3.220(4) 4_344 ?
Mo24 O55 1.694(13) . ?
Mo24 O67 1.891(14) . ?
Mo24 O69 1.905(11) . ?
Mo24 O59 1.962(16) 4_344 ?
Mo24 O73 2.061(13) 4_344 ?
Mo24 O62 2.353(13) . ?
Mo24 Sb6 3.212(4) 4_344 ?
Sb1 O19 1.993(13) . ?
Sb1 O19 1.993(13) 2_455 ?
Sb1 O17 2.140(13) . ?
Sb1 O17 2.140(13) 2_455 ?
Sb2 O36 1.951(12) . ?
Sb2 O30 2.065(13) . ?
Sb2 O35 2.129(14) . ?
Sb2 O29 2.145(14) . ?
Sb3 Sb3 1.423(5) 2_454 ?
Sb3 O53 2.043(14) . ?
Sb3 O68 2.159(13) . ?
Sb3 O65 2.268(13) . ?
Sb3 O60 2.325(14) . ?
Sb4 Sb4 1.491(5) 2_354 ?
Sb4 O74 2.025(14) . ?
Sb4 O64 2.122(12) . ?
Sb4 O80 2.228(13) . ?
Sb4 O42 2.327(15) . ?
Sb5 Sb6 1.439(4) . ?
Sb5 O78 2.057(14) . ?
Sb5 O79 2.101(17) . ?
Sb5 O43 2.289(14) . ?
Sb5 O54 2.307(14) . ?
Sb6 O44 2.083(16) . ?
Sb6 O59 2.100(16) . ?
Sb6 O73 2.237(12) . ?
Sb6 O61 2.268(14) . ?
Sb6 Mo18 3.138(3) 4_354 ?
Sb6 Mo17 3.140(3) 4_354 ?
Sb6 Mo24 3.212(4) 4_354 ?
Sb6 Mo23 3.220(4) 4_354 ?
Sb7 O9 2.004(12) . ?
Sb7 O9 2.004(12) 2_455 ?
Sb7 O15 2.178(12) . ?
Sb7 O15 2.178(12) 2_455 ?
Si1 O2 1.608(14) . ?
Si1 O2 1.608(14) 2_455 ?
Si1 O18 1.621(12) 2_455 ?
Si1 O18 1.621(12) . ?
Si2 O32 1.597(13) 2_355 ?
Si2 O32 1.597(13) . ?
Si2 O27 1.625(13) 2_355 ?
Si2 O27 1.625(13) . ?
Si3 O62 1.647(13) . ?
Si3 O58 1.664(15) . ?
Si3 O70 1.670(13) . ?
Si3 O63 1.677(13) . ?
O9 Mo4 2.102(12) 2_455 ?
O10 Mo4 1.861(12) 2_455 ?
O13 Mo6 1.820(12) 2_455 ?
O19 Mo6 2.116(11) 2_455 ?
O26 Mo12 1.836(12) 2_355 ?
O29 Mo11 2.051(14) 2_355 ?
O29 Mo12 2.125(14) 2_355 ?
O30 Mo12 2.111(13) 2_355 ?
O36 Mo11 2.077(12) 2_355 ?
O40 Mo10 1.941(11) 2_355 ?
O44 Mo17 1.889(14) 4_354 ?
O44 Mo23 2.066(15) 4_354 ?
O59 Mo24 1.962(16) 4_354 ?
O59 Mo18 1.975(16) 4_354 ?
O61 Mo18 1.937(14) 4_354 ?
O61 Mo23 2.066(14) 4_354 ?
O73 Mo17 1.949(13) 4_354 ?
O73 Mo24 2.061(13) 4_354 ?
N1 C1 1.470(16) . ?
N2 C2 1.508(15) . ?
N3 C3 1.469(16) . ?
N4 C4 1.480(16) . ?
N5 C5 1.432(19) . ?
N6 C6 1.41(2) . ?
C1 C2 1.440(15) . ?
C3 C4 1.432(16) . ?
C5 C6 1.429(19) . ?
